data_1540724
loop_
_publ_author_name
'Beckmann, Sabrina'
'Welte, Cornelia'
'Li, Xiaomin'
'Oo, Yee M.'
'Kroeninger, Lena'
'Heo, Yooun'
'Zhang, Miaomiao'
'Ribeiro, Daniela'
'Lee, Matthew'
'Bhadbhade, Mohan'
'Marjo, Christopher E.'
'Seidel, Jan'
'Deppenmeier, Uwe'
'Manefield, Mike'

_publ_section_title
;
 Novel phenazine crystals enable direct electron transfer to methanogens
 in anaerobic digestion by redox potential modulation
;
_journal_issue 2
_journal_name_full 'Energy Environ. Sci.'
_journal_page_first 644
_journal_paper_doi 10.1039/C5EE03085D
_journal_volume 9
_journal_year 2016
_chemical_formula_moiety 'C15 H16 N4, 4(H2 O)'
_chemical_formula_sum 'C15 H24 N4 O4'
_chemical_formula_weight 324.38
_chemical_name_systematic
;
 ?
;
_space_group_crystal_system monoclinic
_space_group_IT_number 4
_space_group_name_Hall 'P 2yb'
_space_group_name_H-M_alt 'P 1 21 1'
_symmetry_space_group_name_Hall 'P 2yb'
_symmetry_space_group_name_H-M 'P 1 21 1'
_atom_sites_solution_hydrogens mixed
_atom_sites_solution_primary direct
_audit_creation_date 2014-08-21
_audit_creation_method
;
Olex2 1.2
(compiled 2014.07.22 svn.r2960 for OlexSys, GUI svn.r4862)
;
_audit_update_record
;
2014-08-21 deposited with the CCDC.
2015-12-23 downloaded from the CCDC.
;
_cell_angle_alpha 90
_cell_angle_beta 91.27(3)
_cell_angle_gamma 90
_cell_formula_units_Z 2
_cell_length_a 9.4300(19)
_cell_length_b 4.7380(9)
_cell_length_c 18.556(4)
_cell_measurement_temperature 100
_cell_volume 828.9(3)
_computing_molecular_graphics 'Olex2 (Dolomanov et al., 2009)'
_computing_publication_material 'Olex2 (Dolomanov et al., 2009)'
_computing_structure_refinement 'XL (Sheldrick, 2008)'
_computing_structure_solution 'ShelXS (Sheldrick, 2008)'
_diffrn_ambient_temperature 100
_diffrn_measured_fraction_theta_full 0.938
_diffrn_measured_fraction_theta_max 0.961
_diffrn_measurement_device_type 'Australian Synchrotron'
_diffrn_measurement_method '\w scans'
_diffrn_radiation_monochromator graphite
_diffrn_radiation_type MoK\a
_diffrn_radiation_wavelength 0.71073
_diffrn_reflns_av_R_equivalents 0.0524
_diffrn_reflns_av_unetI/netI 0.0418
_diffrn_reflns_laue_measured_fraction_full 0.938
_diffrn_reflns_laue_measured_fraction_max 0.961
_diffrn_reflns_limit_h_max 11
_diffrn_reflns_limit_h_min -11
_diffrn_reflns_limit_k_max 5
_diffrn_reflns_limit_k_min -5
_diffrn_reflns_limit_l_max 22
_diffrn_reflns_limit_l_min -22
_diffrn_reflns_number 10069
_diffrn_reflns_point_group_measured_fraction_full 0.935
_diffrn_reflns_point_group_measured_fraction_max 0.959
_diffrn_reflns_theta_full 25.242
_diffrn_reflns_theta_max 24.987
_diffrn_reflns_theta_min 1.098
_diffrn_standards_number 0
_exptl_absorpt_coefficient_mu 0.096
_exptl_absorpt_correction_type none
_exptl_crystal_colour 'clear reddish orange'
_exptl_crystal_colour_lustre clear
_exptl_crystal_colour_modifier reddish
_exptl_crystal_colour_primary orange
_exptl_crystal_density_diffrn 1.300
_exptl_crystal_description plate
_exptl_crystal_F_000 348
_exptl_crystal_size_max 0.01
_exptl_crystal_size_mid 0.01
_exptl_crystal_size_min 0.004
_refine_diff_density_max 2.485
_refine_diff_density_min -0.993
_refine_diff_density_rms 0.250
_refine_ls_abs_structure_details
;
 Flack x determined using 1109 quotients [(I+)-(I-)]/[(I+)+(I-)]
 (Parsons and Flack (2004), Acta Cryst. A60, s61).
;
_refine_ls_abs_structure_Flack 0.1(5)
_refine_ls_extinction_method none
_refine_ls_goodness_of_fit_ref 2.728
_refine_ls_hydrogen_treatment constr
_refine_ls_matrix_type full
_refine_ls_number_parameters 223
_refine_ls_number_reflns 2809
_refine_ls_number_restraints 131
_refine_ls_restrained_S_all 2.678
_refine_ls_R_factor_all 0.2255
_refine_ls_R_factor_gt 0.2218
_refine_ls_shift/su_max 0.001
_refine_ls_shift/su_mean 0.000
_refine_ls_structure_factor_coef Fsqd
_refine_ls_weighting_details 'w=1/[\s^2^(Fo^2^)+(0.2000P)^2^] where P=(Fo^2^+2Fc^2^)/3'
_refine_ls_weighting_scheme calc
_refine_ls_wR_factor_gt 0.4964
_refine_ls_wR_factor_ref 0.5053
_reflns_Friedel_coverage 0.762
_reflns_friedel_fraction_full 0.932
_reflns_friedel_fraction_max 0.957
_reflns_number_gt 2660
_reflns_number_total 2809
_reflns_threshold_expression 'I > 2\s(I)'
_cod_data_source_file c5ee03085d2.cif
_cod_data_source_block p21_trial1
_cod_depositor_comments 'Adding full bibliography for 1540724.cif.'
_cod_database_code 1540724
_shelxl_version_number 2013-4
_shelx_space_group_comment
;
The symmetry employed for this shelxl refinement is uniquely defined
by the following loop, which should always be used as a source of
symmetry information in preference to the above space-group names.
They are only intended as comments.
;
_olex2_refinement_description
;
1. Fixed Uiso
 At 1.2 times of:
  All C(H) groups, All N(H,H) groups
 At 1.5 times of:
  All C(H,H,H) groups, All O(H,H) groups
2. Restrained distances
 H4WA-N2
 2.2 with sigma of 0.02
 H1WB-N3
 2 with sigma of 0.02
 H3WA-O4W
 1.9 with sigma of 0.02
 H2WB-O1W
 1.9 with sigma of 0.02
3. Uiso/Uaniso restraints and constraints
All non-hydrogen atoms have similar U: within 1.9A with sigma of 0.02 and sigma
for terminal atoms of 0.04
4.a Free rotating group:
 O1W(H1WA,H1WB), O3W(H3WA,H3WB), O2W(H2WA,H2WB), O4W(H4WA,H4WB)
4.b Aromatic/amide H refined with riding coordinates:
 C4(H4), C7(H7), C9(H9), C10(H10), C1(H1)
4.c X=CH2 refined with riding coordinates:
 N1(H1A,H1B)
4.d Idealised Me refined as rotating group:
 C13(H13A,H13B,H13C), C14(H14A,H14B,H14C), C15(H15A,H15B,H15C)
;
_olex2_exptl_crystal_mounting_method
'One of the extremely thin ribbon like crystals was mounted on the cryo loop with paraffin oil.'
_olex2_submission_original_sample_id 'Neutral Red Dye'
_olex2_submission_special_instructions 'No special instructions were received'

loop_
_space_group_symop_operation_xyz
'x, y, z'
'-x, y+1/2, -z'

loop_
_atom_site_label
_atom_site_type_symbol
_atom_site_fract_x
_atom_site_fract_y
_atom_site_fract_z
_atom_site_U_iso_or_equiv
_atom_site_adp_type
_atom_site_occupancy
_atom_site_site_symmetry_order
_atom_site_calc_flag
_atom_site_refinement_flags_posn
C2 C 1.0021(10) -0.630(2) 0.8470(6) 0.026(2) Uani 1 1 d .
C3 C 0.8977(11) -0.578(2) 0.9029(6) 0.028(2) Uani 1 1 d .
N4 N 0.4680(9) 0.6685(18) 0.6531(4) 0.026(2) Uani 1 1 d .
C4 C 0.7924(10) -0.366(2) 0.8879(5) 0.024(2) Uani 1 1 d .
H4 H 0.7258 -0.3228 0.9239 0.029 Uiso 1 1 calc R
C5 C 0.7841(10) -0.2208(19) 0.8220(6) 0.022(2) Uani 1 1 d .
C7 C 0.5726(12) 0.313(2) 0.7330(6) 0.031(2) Uani 1 1 d .
H7 H 0.5057 0.3562 0.7689 0.037 Uiso 1 1 calc R
C6 C 0.6795(11) 0.100(2) 0.7477(6) 0.025(2) Uani 1 1 d .
C8 C 0.5655(11) 0.455(2) 0.6677(6) 0.030(2) Uani 1 1 d .
C9 C 0.6694(13) 0.379(2) 0.6147(6) 0.032(3) Uani 1 1 d .
H9 H 0.6651 0.4712 0.5693 0.039 Uiso 1 1 calc R
N3 N 0.8811(9) -0.1638(19) 0.7048(5) 0.027(2) Uani 1 1 d D
C11 C 0.7788(11) 0.035(2) 0.6933(6) 0.026(2) Uani 1 1 d .
C10 C 0.7694(10) 0.189(2) 0.6258(5) 0.021(2) Uani 1 1 d .
H10 H 0.8360 0.1520 0.5893 0.026 Uiso 1 1 calc R
C13 C 1.1207(9) -0.829(2) 0.8643(5) 0.023(2) Uani 1 1 d .
H13A H 1.1743 -0.7608 0.9066 0.035 Uiso 1 1 calc GR
H13B H 1.1838 -0.8413 0.8231 0.035 Uiso 1 1 calc GR
H13C H 1.0820 -1.0168 0.8745 0.035 Uiso 1 1 calc GR
C12 C 0.8830(9) -0.302(2) 0.7673(5) 0.023(2) Uani 1 1 d .
C14 C 0.4385(13) 0.757(3) 0.5801(6) 0.042(3) Uani 1 1 d .
H14A H 0.5230 0.8474 0.5606 0.063 Uiso 1 1 calc GR
H14B H 0.3597 0.8921 0.5794 0.063 Uiso 1 1 calc GR
H14C H 0.4128 0.5927 0.5506 0.063 Uiso 1 1 calc GR
N2 N 0.6808(9) -0.0313(17) 0.8103(5) 0.025(2) Uani 1 1 d D
C15 C 0.3578(10) 0.692(2) 0.7054(5) 0.029(2) Uani 1 1 d .
H15A H 0.2881 0.5409 0.6975 0.044 Uiso 1 1 calc GR
H15B H 0.3108 0.8755 0.7002 0.044 Uiso 1 1 calc GR
H15C H 0.3994 0.6752 0.7541 0.044 Uiso 1 1 calc GR
O1W O 1.0434(6) -0.3182(13) 0.5858(3) 0.0191(16) Uani 1 1 d D
H1WA H 1.0862 -0.4755 0.5896 0.029 Uiso 1 1 d G
H1WB H 0.9820 -0.3054 0.6185 0.029 Uiso 1 1 d DG
O3W O 0.3607(7) -0.3236(17) 0.9517(4) 0.0267(18) Uani 1 1 d .
H3WA H 0.3934 -0.1588 0.9449 0.040 Uiso 1 1 d DG
H3WB H 0.4088 -0.4425 0.9281 0.040 Uiso 1 1 d G
O2W O 0.8497(7) -0.3131(14) 0.4677(3) 0.0232(17) Uani 1 1 d .
H2WA H 0.8747 -0.4555 0.4432 0.035 Uiso 1 1 d G
H2WB H 0.9020 -0.3010 0.5055 0.035 Uiso 1 1 d DG
O4W O 0.4963(6) 0.1687(16) 0.9159(3) 0.0267(18) Uani 1 1 d D
H4WA H 0.5523 0.2277 0.8840 0.040 Uiso 1 1 d DG
H4WB H 0.5404 0.1588 0.9563 0.040 Uiso 1 1 d G
N1 N 0.9072(8) -0.7031(19) 0.9664(4) 0.024(2) Uani 1 1 d .
H1A H 0.8482 -0.6571 1.0005 0.029 Uiso 1 1 calc R
H1B H 0.9725 -0.8326 0.9746 0.029 Uiso 1 1 calc R
C1 C 0.9899(12) -0.493(2) 0.7846(6) 0.029(2) Uani 1 1 d .
H1 H 1.0594 -0.5283 0.7495 0.034 Uiso 1 1 calc R

loop_
_atom_site_aniso_label
_atom_site_aniso_U_11
_atom_site_aniso_U_22
_atom_site_aniso_U_33
_atom_site_aniso_U_23
_atom_site_aniso_U_13
_atom_site_aniso_U_12
C2 0.015(4) 0.024(5) 0.040(6) 0.002(4) 0.000(4) -0.004(4)
C3 0.022(5) 0.027(5) 0.036(6) 0.000(4) 0.002(4) 0.006(4)
N4 0.025(4) 0.036(5) 0.017(4) 0.004(3) -0.007(3) 0.003(4)
C4 0.016(4) 0.040(6) 0.017(4) -0.001(4) 0.004(3) -0.003(4)
C5 0.016(4) 0.023(5) 0.028(5) -0.003(4) -0.003(3) -0.002(4)
C7 0.030(5) 0.029(5) 0.032(5) -0.008(4) -0.003(4) -0.007(5)
C6 0.015(4) 0.038(5) 0.022(5) -0.010(4) -0.002(3) -0.009(4)
C8 0.025(5) 0.034(5) 0.030(5) -0.001(4) -0.010(4) 0.002(4)
C9 0.040(6) 0.033(5) 0.024(5) 0.009(4) -0.009(4) -0.008(4)
N3 0.024(4) 0.037(5) 0.021(4) -0.001(4) 0.000(3) 0.000(4)
C11 0.027(5) 0.027(5) 0.023(5) 0.008(4) -0.002(4) -0.010(4)
C10 0.019(4) 0.030(5) 0.015(4) 0.006(4) 0.005(3) 0.000(4)
C13 0.010(4) 0.036(5) 0.025(5) 0.012(4) 0.004(3) 0.003(4)
C12 0.012(4) 0.034(5) 0.023(5) -0.004(4) -0.001(3) -0.007(4)
C14 0.037(6) 0.071(8) 0.016(5) 0.010(5) -0.011(4) 0.002(6)
N2 0.019(4) 0.025(4) 0.031(4) -0.008(3) -0.001(3) 0.000(4)
C15 0.018(4) 0.044(5) 0.026(5) 0.003(4) 0.001(4) 0.018(4)
O1W 0.021(3) 0.022(3) 0.015(3) 0.001(2) 0.009(2) 0.006(3)
O3W 0.012(3) 0.044(4) 0.024(3) -0.002(3) 0.008(2) -0.005(3)
O2W 0.022(3) 0.027(3) 0.020(3) -0.010(3) 0.001(2) -0.017(3)
O4W 0.015(3) 0.053(4) 0.013(3) -0.006(3) 0.007(2) 0.006(3)
N1 0.015(4) 0.030(4) 0.027(4) 0.001(3) 0.008(3) 0.000(3)
C1 0.022(5) 0.033(5) 0.030(5) -0.006(4) 0.002(4) 0.002(4)

loop_
_atom_type_symbol
_atom_type_description
_atom_type_scat_dispersion_real
_atom_type_scat_dispersion_imag
_atom_type_scat_source
C C 0.0033 0.0016 'International Tables Vol C Tables 4.2.6.8 and 6.1.1.4'
H H 0.0000 0.0000 'International Tables Vol C Tables 4.2.6.8 and 6.1.1.4'
N N 0.0061 0.0033 'International Tables Vol C Tables 4.2.6.8 and 6.1.1.4'
O O 0.0106 0.0060 'International Tables Vol C Tables 4.2.6.8 and 6.1.1.4'

loop_
_geom_angle_atom_site_label_1
_geom_angle_atom_site_label_2
_geom_angle_atom_site_label_3
_geom_angle
C3 C2 C13 117.8(9)
C1 C2 C3 119.1(9)
C1 C2 C13 123.1(10)
C4 C3 C2 117.0(9)
N1 C3 C2 121.5(9)
N1 C3 C4 121.3(9)
C8 N4 C14 120.6(10)
C8 N4 C15 114.1(8)
C14 N4 C15 118.9(9)
C5 C4 C3 122.5(9)
C4 C5 C12 117.3(9)
N2 C5 C4 119.7(9)
N2 C5 C12 122.8(9)
C8 C7 C6 121.5(10)
C11 C6 C7 118.8(9)
N2 C6 C7 119.2(9)
N2 C6 C11 121.9(10)
N4 C8 C9 120.2(9)
C7 C8 N4 122.8(10)
C7 C8 C9 116.9(10)
C10 C9 C8 123.9(9)
C12 N3 C11 118.2(9)
C6 C11 C10 118.3(9)
N3 C11 C6 120.8(9)
N3 C11 C10 120.8(9)
C9 C10 C11 120.5(9)
N3 C12 C5 119.1(9)
N3 C12 C1 121.2(9)
C1 C12 C5 119.1(9)
C6 N2 C5 116.9(9)
C2 C1 C12 124.7(10)

loop_
_geom_bond_atom_site_label_1
_geom_bond_atom_site_label_2
_geom_bond_distance
C2 C3 1.467(15)
C2 C13 1.494(13)
C2 C1 1.330(16)
C3 C4 1.434(14)
C3 N1 1.321(14)
N4 C8 1.390(14)
N4 C14 1.440(12)
N4 C15 1.442(13)
C4 C5 1.404(14)
C5 C12 1.445(13)
C5 N2 1.339(12)
C7 C6 1.447(16)
C7 C8 1.386(16)
C6 C11 1.427(14)
C6 N2 1.318(15)
C8 C9 1.448(17)
C9 C10 1.317(15)
N3 C11 1.362(14)
N3 C12 1.331(13)
C11 C10 1.449(13)
C12 C1 1.389(14)
